data_2017960
loop_
_publ_author_name
'Cai, Ying'

_publ_section_title
;
 Mononuclear and dinuclear bromide--nitrite cadmium(II) complexes with
 related 1,4-diazabicyclo[2.2.2]octane ligands
;
_journal_coeditor_code SQ3272
_journal_issue 1
_journal_name_full 'Acta Crystallographica Section C'
_journal_page_first m13
_journal_page_last m16
_journal_paper_doi 10.1107/S010827011005167X
_journal_volume 67
_journal_year 2011
_chemical_formula_iupac '[Cd2 Br4 (C8 H15 N2 O2)2 (N O2)2], 2H2 O'
_chemical_formula_moiety 'C16 H30 Br4 Cd2 N6 O8, 2(H2 O)'
_chemical_formula_sum 'C16 H34 Br4 Cd2 N6 O10'
_chemical_formula_weight 1014.94
_chemical_name_systematic
;
di-\m-bromido-bis[bromido(1-carboxymethyl-4-aza-1-azoniabicyclo[2.2.2]octane-
\k<i>N</i>^4^)(nitrito-\k^2^<i>O</i>,<i>O</i>')cadmium(II)] dihydrate
;
_space_group_IT_number 14
_symmetry_cell_setting monoclinic
_symmetry_space_group_name_Hall '-P 2yn'
_symmetry_space_group_name_H-M 'P 1 21/n 1'
_atom_sites_solution_hydrogens geom
_atom_sites_solution_primary direct
_atom_sites_solution_secondary difmap
_audit_creation_method SHELXL-97
_cell_angle_alpha 90.00
_cell_angle_beta 101.99(3)
_cell_angle_gamma 90.00
_cell_formula_units_Z 2
_cell_length_a 8.7790(18)
_cell_length_b 13.374(3)
_cell_length_c 13.113(3)
_cell_measurement_reflns_used 3824
_cell_measurement_temperature 293(2)
_cell_measurement_theta_max 27.4894
_cell_measurement_theta_min 2.4784
_cell_volume 1506.0(6)
_computing_cell_refinement 'CrystalClear (Rigaku, 2005)'
_computing_data_collection 'CrystalClear (Rigaku, 2005)'
_computing_data_reduction 'CrystalClear (Rigaku, 2005)'
_computing_molecular_graphics 'DIAMOND (Brandenburg & Putz, 2005)'
_computing_publication_material 'SHELXL97 (Sheldrick, 2008)'
_computing_structure_refinement 'SHELXL97 (Sheldrick, 2008)'
_computing_structure_solution 'SHELXS97 (Sheldrick, 2008)'
_diffrn_ambient_temperature 293(2)
_diffrn_detector_area_resol_mean 28.3714
_diffrn_measured_fraction_theta_full 0.999
_diffrn_measured_fraction_theta_max 0.999
_diffrn_measurement_device_type 'Rigaku Mercury CCD'
_diffrn_measurement_method \w
_diffrn_radiation_monochromator graphite
_diffrn_radiation_source 'fine-focus sealed tube'
_diffrn_radiation_type MoK\a
_diffrn_radiation_wavelength 0.71073
_diffrn_reflns_av_R_equivalents 0.0486
_diffrn_reflns_av_sigmaI/netI 0.0389
_diffrn_reflns_limit_h_max 11
_diffrn_reflns_limit_h_min -11
_diffrn_reflns_limit_k_max 17
_diffrn_reflns_limit_k_min -17
_diffrn_reflns_limit_l_max 17
_diffrn_reflns_limit_l_min -17
_diffrn_reflns_number 15299
_diffrn_reflns_theta_full 27.48
_diffrn_reflns_theta_max 27.48
_diffrn_reflns_theta_min 3.05
_exptl_absorpt_coefficient_mu 6.774
_exptl_absorpt_correction_T_max 1.0000
_exptl_absorpt_correction_T_min 0.6308
_exptl_absorpt_correction_type multi-scan
_exptl_absorpt_process_details '(CrystalClear; Rigaku, 2005)'
_exptl_crystal_colour colourless
_exptl_crystal_density_diffrn 2.238
_exptl_crystal_density_method 'not measured'
_exptl_crystal_description block
_exptl_crystal_F_000 976
_exptl_crystal_size_max 0.2
_exptl_crystal_size_mid 0.2
_exptl_crystal_size_min 0.2
_refine_diff_density_max 1.296
_refine_diff_density_min -1.096
_refine_ls_extinction_coef 0.0055(11)
_refine_ls_extinction_method 'SHELXL97 (Sheldrick, 2008)'
_refine_ls_goodness_of_fit_ref 1.073
_refine_ls_hydrogen_treatment constr
_refine_ls_matrix_type full
_refine_ls_number_parameters 172
_refine_ls_number_reflns 3461
_refine_ls_number_restraints 15
_refine_ls_restrained_S_all 1.092
_refine_ls_R_factor_all 0.0612
_refine_ls_R_factor_gt 0.0488
_refine_ls_shift/su_max 0.001
_refine_ls_shift/su_mean 0.000
_refine_ls_structure_factor_coef Fsqd
_refine_ls_weighting_details 'calc w=1/[\s^2^(Fo^2^)+(0.0391P)^2^+10.3781P] where P=(Fo^2^+2Fc^2^)/3'
_refine_ls_weighting_scheme calc
_refine_ls_wR_factor_gt 0.1119
_refine_ls_wR_factor_ref 0.1177
_reflns_number_gt 2877
_reflns_number_total 3461
_reflns_threshold_expression I>2\s(I)
_cod_data_source_file sq3272.cif
_cod_data_source_block I
_cod_depositor_comments
;

2019-10-18
Z value and formula fixed to values more according to usual
chemical conventions.                 miguel
;
_cod_original_formula_sum 'C8 H17 Br2 Cd N3 O5'
_cod_original_formula_weight 507.47
_cod_original_formula_units_Z 4
_cod_original_cell_volume 1505.9(5)
_cod_original_sg_symbol_H-M 'P 21/n'
_cod_database_code 2017960
_cod_database_fobs_code 2017960

loop_
_symmetry_equiv_pos_as_xyz
'x, y, z'
'-x+1/2, y+1/2, -z+1/2'
'-x, -y, -z'
'x-1/2, -y-1/2, z-1/2'

loop_
_atom_site_type_symbol
_atom_site_label
_atom_site_fract_x
_atom_site_fract_y
_atom_site_fract_z
_atom_site_U_iso_or_equiv
_atom_site_adp_type
_atom_site_calc_flag
_atom_site_refinement_flags
_atom_site_occupancy
_atom_site_disorder_assembly
_atom_site_disorder_group
C C1 0.4707(8) 0.3433(5) 0.6601(6) 0.0376(15) Uani d . 1 . .
H H1A 0.4338 0.3653 0.7212 0.045 Uiso calc R 1 . .
H H1B 0.4906 0.4023 0.6219 0.045 Uiso calc R 1 . .
C C2 0.6221(7) 0.2850(5) 0.6946(5) 0.0333(14) Uani d . 1 . .
H H2A 0.7087 0.3237 0.6803 0.040 Uiso calc R 1 . .
H H2B 0.6406 0.2725 0.7690 0.040 Uiso calc R 1 . .
C C3 0.3348(7) 0.1867(5) 0.6485(6) 0.0357(15) Uani d . 1 . .
H H3A 0.2506 0.1479 0.6073 0.043 Uiso calc R 1 . .
H H3B 0.3079 0.2010 0.7151 0.043 Uiso calc R 1 . .
C C4 0.4832(8) 0.1250(5) 0.6668(6) 0.0350(14) Uani d . 1 . .
H H4A 0.5128 0.1063 0.7397 0.042 Uiso calc R 1 . .
H H4B 0.4665 0.0644 0.6253 0.042 Uiso calc R 1 . .
C C5 0.4028(8) 0.2576(6) 0.4961(5) 0.0386(16) Uani d . 1 . .
H H5A 0.4042 0.3179 0.4551 0.046 Uiso calc R 1 . .
H H5B 0.3301 0.2111 0.4551 0.046 Uiso calc R 1 . .
C C6 0.5645(8) 0.2114(6) 0.5200(5) 0.0392(16) Uani d . 1 . .
H H6A 0.6391 0.2579 0.5014 0.047 Uiso calc R 1 . .
H H6B 0.5653 0.1510 0.4792 0.047 Uiso calc R 1 . .
C C7 0.7660(7) 0.1368(5) 0.6647(6) 0.0361(15) Uani d . 1 . .
H H7B 0.7908 0.1267 0.7396 0.043 Uiso calc R 1 . .
H H7C 0.8438 0.1815 0.6475 0.043 Uiso calc R 1 . .
C C8 0.7781(11) 0.0379(7) 0.6126(8) 0.064(2) Uani d U 1 . .
N N1 0.3496(6) 0.2826(4) 0.5939(4) 0.0270(11) Uani d . 1 . .
N N2 0.6105(5) 0.1866(4) 0.6362(4) 0.0241(10) Uani d . 1 . .
N N3 0.1119(8) 0.3897(5) 0.7770(5) 0.0488(17) Uani d . 1 . .
O O1 0.1730(7) 0.4519(4) 0.7289(5) 0.0544(14) Uani d . 1 . .
O O2 0.0559(7) 0.3195(4) 0.7278(4) 0.0541(14) Uani d . 1 . .
O O3 0.0808(7) 0.1201(5) 0.8226(5) 0.0656(17) Uani d D 1 . .
H H3D 0.1004 0.1787 0.8036 0.098 Uiso d RD 1 . .
H H3C 0.0712 0.0745 0.7766 0.098 Uiso d RD 1 . .
O O4 0.6879(10) -0.0053(6) 0.5509(7) 0.099(2) Uani d U 1 . .
O O5 0.9314(11) 0.0053(7) 0.6358(8) 0.109(3) Uani d U 1 . .
H H5C 0.9382 -0.0507 0.6064 0.163 Uiso d R 1 . .
Br Br1 0.19513(9) 0.51062(6) 0.44617(6) 0.0458(2) Uani d . 1 . .
Br Br2 -0.04630(9) 0.23381(6) 0.44286(6) 0.0447(2) Uani d . 1 . .
Cd Cd1 0.10110(6) 0.37215(4) 0.56215(4) 0.03276(15) Uani d . 1 . .

loop_
_atom_site_aniso_label
_atom_site_aniso_U_11
_atom_site_aniso_U_22
_atom_site_aniso_U_33
_atom_site_aniso_U_12
_atom_site_aniso_U_13
_atom_site_aniso_U_23
C1 0.038(4) 0.027(3) 0.047(4) 0.000(3) 0.006(3) -0.006(3)
C2 0.032(3) 0.024(3) 0.042(4) -0.003(3) 0.002(3) -0.009(3)
C3 0.031(3) 0.031(3) 0.046(4) -0.005(3) 0.012(3) 0.014(3)
C4 0.036(3) 0.026(3) 0.043(4) -0.008(3) 0.008(3) 0.010(3)
C5 0.044(4) 0.046(4) 0.027(3) 0.009(3) 0.008(3) 0.004(3)
C6 0.041(4) 0.054(5) 0.025(3) 0.004(3) 0.011(3) 0.005(3)
C7 0.027(3) 0.032(3) 0.047(4) 0.003(3) 0.002(3) 0.000(3)
C8 0.058(4) 0.051(5) 0.074(5) 0.010(4) -0.006(4) -0.013(4)
N1 0.029(3) 0.027(3) 0.026(2) 0.001(2) 0.008(2) 0.005(2)
N2 0.025(2) 0.020(2) 0.026(2) -0.0005(19) 0.0021(19) 0.000(2)
N3 0.058(4) 0.048(4) 0.045(4) 0.023(3) 0.023(3) 0.008(3)
O1 0.056(3) 0.048(3) 0.059(4) 0.008(3) 0.010(3) -0.011(3)
O2 0.069(4) 0.045(3) 0.049(3) 0.007(3) 0.014(3) 0.010(3)
O3 0.061(4) 0.059(4) 0.073(4) 0.004(3) 0.008(3) 0.005(3)
O4 0.094(5) 0.083(5) 0.114(6) -0.005(4) 0.012(5) -0.043(5)
O5 0.109(5) 0.087(5) 0.123(6) 0.031(5) 0.010(5) -0.005(5)
Br1 0.0407(4) 0.0409(4) 0.0579(5) 0.0031(3) 0.0154(3) 0.0171(3)
Br2 0.0401(4) 0.0490(5) 0.0446(4) -0.0023(3) 0.0078(3) -0.0109(3)
Cd1 0.0361(3) 0.0299(3) 0.0313(2) -0.0018(2) 0.00475(19) 0.0037(2)

loop_
_atom_type_symbol
_atom_type_description
_atom_type_scat_dispersion_real
_atom_type_scat_dispersion_imag
_atom_type_scat_source
C C 0.0033 0.0016 'International Tables Vol C Tables 4.2.6.8 and 6.1.1.4'
H H 0.0000 0.0000 'International Tables Vol C Tables 4.2.6.8 and 6.1.1.4'
N N 0.0061 0.0033 'International Tables Vol C Tables 4.2.6.8 and 6.1.1.4'
O O 0.0106 0.0060 'International Tables Vol C Tables 4.2.6.8 and 6.1.1.4'
Cd Cd -0.8075 1.2024 'International Tables Vol C Tables 4.2.6.8 and 6.1.1.4'
Br Br -0.2901 2.4595 'International Tables Vol C Tables 4.2.6.8 and 6.1.1.4'

loop_
_geom_angle_atom_site_label_1
_geom_angle_atom_site_label_2
_geom_angle_atom_site_label_3
_geom_angle_site_symmetry_1
_geom_angle_site_symmetry_3
_geom_angle
_geom_angle_publ_flag
N1 C1 C2 . . 111.7(5) ?
N1 C1 H1A . . 109.3 ?
C2 C1 H1A . . 109.3 ?
N1 C1 H1B . . 109.3 ?
C2 C1 H1B . . 109.3 ?
H1A C1 H1B . . 107.9 ?
N2 C2 C1 . . 109.3(5) ?
N2 C2 H2A . . 109.8 ?
C1 C2 H2A . . 109.8 ?
N2 C2 H2B . . 109.8 ?
C1 C2 H2B . . 109.8 ?
H2A C2 H2B . . 108.3 ?
N1 C3 C4 . . 112.8(5) ?
N1 C3 H3A . . 109.0 ?
C4 C3 H3A . . 109.0 ?
N1 C3 H3B . . 109.0 ?
C4 C3 H3B . . 109.0 ?
H3A C3 H3B . . 107.8 ?
N2 C4 C3 . . 108.6(5) ?
N2 C4 H4A . . 110.0 ?
C3 C4 H4A . . 110.0 ?
N2 C4 H4B . . 110.0 ?
C3 C4 H4B . . 110.0 ?
H4A C4 H4B . . 108.3 ?
N1 C5 C6 . . 111.0(5) ?
N1 C5 H5A . . 109.4 ?
C6 C5 H5A . . 109.4 ?
N1 C5 H5B . . 109.4 ?
C6 C5 H5B . . 109.4 ?
H5A C5 H5B . . 108.0 ?
C5 C6 N2 . . 109.6(5) ?
C5 C6 H6A . . 109.7 ?
N2 C6 H6A . . 109.7 ?
C5 C6 H6B . . 109.7 ?
N2 C6 H6B . . 109.7 ?
H6A C6 H6B . . 108.2 ?
N2 C7 C8 . . 114.8(7) ?
N2 C7 H7B . . 108.6 ?
C8 C7 H7B . . 108.6 ?
N2 C7 H7C . . 108.6 ?
C8 C7 H7C . . 108.6 ?
H7B C7 H7C . . 107.5 ?
O4 C8 O5 . . 118.4(12) ?
O4 C8 C7 . . 132.0(12) ?
O5 C8 C7 . . 109.0(10) ?
C1 N1 C3 . . 108.4(5) ?
C1 N1 C5 . . 108.5(5) ?
C3 N1 C5 . . 107.1(5) ?
C1 N1 Cd1 . . 109.9(4) ?
C3 N1 Cd1 . . 109.8(4) ?
C5 N1 Cd1 . . 113.0(4) ?
C7 N2 C4 . . 112.3(5) ?
C7 N2 C2 . . 107.3(5) ?
C4 N2 C2 . . 108.5(5) ?
C7 N2 C6 . . 112.5(5) ?
C4 N2 C6 . . 109.1(5) ?
C2 N2 C6 . . 106.9(5) ?
O2 N3 O1 . . 115.6(7) ?
N3 O1 Cd1 . . 96.0(5) ?
N3 O2 Cd1 . . 97.7(5) ?
H3D O3 H3C . . 116.7 ?
C8 O5 H5C . . 109.4 ?
Cd1 Br1 Cd1 . 3_566 90.87(3) yes
O2 Cd1 O1 . . 50.5(2) ?
O2 Cd1 N1 . . 90.73(19) yes
O1 Cd1 N1 . . 90.37(19) yes
O2 Cd1 Br2 . . 100.51(16) ?
O1 Cd1 Br2 . . 150.81(16) ?
N1 Cd1 Br2 . . 93.99(13) yes
O2 Cd1 Br1 . . 149.41(16) ?
O1 Cd1 Br1 . . 99.16(16) ?
N1 Cd1 Br1 . . 93.80(12) yes
Br2 Cd1 Br1 . . 109.31(3) ?
O2 Cd1 Br1 . 3_566 83.17(15) ?
O1 Cd1 Br1 . 3_566 82.11(14) ?
N1 Cd1 Br1 . 3_566 172.29(12) yes
Br2 Cd1 Br1 . 3_566 91.75(3) ?
Br1 Cd1 Br1 . 3_566 89.13(3) yes

loop_
_geom_bond_atom_site_label_1
_geom_bond_atom_site_label_2
_geom_bond_site_symmetry_2
_geom_bond_distance
_geom_bond_publ_flag
C1 N1 . 1.471(8) ?
C1 C2 . 1.527(9) ?
C1 H1A . 0.9700 ?
C1 H1B . 0.9700 ?
C2 N2 . 1.515(8) ?
C2 H2A . 0.9700 ?
C2 H2B . 0.9700 ?
C3 N1 . 1.487(8) ?
C3 C4 . 1.519(9) ?
C3 H3A . 0.9700 ?
C3 H3B . 0.9700 ?
C4 N2 . 1.509(8) ?
C4 H4A . 0.9700 ?
C4 H4B . 0.9700 ?
C5 N1 . 1.491(8) ?
C5 C6 . 1.520(10) ?
C5 H5A . 0.9700 ?
C5 H5B . 0.9700 ?
C6 N2 . 1.529(8) ?
C6 H6A . 0.9700 ?
C6 H6B . 0.9700 ?
C7 N2 . 1.495(8) ?
C7 C8 . 1.503(11) ?
C7 H7B . 0.9700 ?
C7 H7C . 0.9700 ?
C8 O4 . 1.161(11) ?
C8 O5 . 1.387(12) ?
N1 Cd1 . 2.447(5) yes
N3 O2 . 1.185(9) ?
N3 O1 . 1.233(9) ?
O1 Cd1 . 2.397(6) yes
O2 Cd1 . 2.393(6) yes
O3 H3D . 0.8500 ?
O3 H3C . 0.8501 ?
O5 H5C . 0.8500 ?
Br1 Cd1 . 2.6354(9) yes
Br1 Cd1 3_566 3.0191(10) yes
Br2 Cd1 . 2.5890(10) yes
Cd1 Br1 3_566 3.0191(10) ?

loop_
_geom_hbond_atom_site_label_D
_geom_hbond_atom_site_label_H
_geom_hbond_atom_site_label_A
_geom_hbond_site_symmetry_A
_geom_hbond_distance_DH
_geom_hbond_distance_HA
_geom_hbond_distance_DA
_geom_hbond_angle_DHA
O5 H5C Br2 3_656 0.85 2.75 3.569(9) 161.9
O3 H3D O2 . 0.85 2.13 2.932(9) 157.5
O3 H3C O5 1_455 0.85 2.20 2.957(12) 148.7
